data_7064058
loop_
_publ_author_name
'Werner, Daniel'
'Guo, Zhifang'
'Blair, Victoria L.'
'Deacon, Glen B.'
'Junk, Peter C.'

_publ_section_title
;
 New examples of --C--F--Ae (Ae = alkaline earth) and --C--F--K bonding
;
_journal_issue 43
_journal_name_full 'New Journal of Chemistry'
_journal_page_first 18725
_journal_page_last 18734
_journal_paper_doi 10.1039/D5NJ03383G
_journal_volume 49
_journal_year 2025
_chemical_formula_moiety 'C34 H28 F12 K2 N4 O2'
_chemical_formula_sum 'C34 H28 F12 K2 N4 O2'
_chemical_formula_weight 830.80
_space_group_crystal_system monoclinic
_space_group_IT_number 14
_space_group_name_Hall '-P 2yn'
_space_group_name_H-M_alt 'P 1 21/n 1'
_atom_sites_solution_hydrogens mixed
_atom_sites_solution_primary direct
_audit_creation_date 2025-04-17
_audit_creation_method
;
Olex2 1.3
(compiled 2020.11.12 svn.r5f609507 for OlexSys, GUI svn.r6408)
;
_audit_update_record
;
2025-07-23 deposited with the CCDC.	2025-10-14 downloaded from the CCDC.
;
_cell_angle_alpha 90
_cell_angle_beta 96.3940(10)
_cell_angle_gamma 90
_cell_formula_units_Z 4
_cell_length_a 15.5521(7)
_cell_length_b 14.9796(7)
_cell_length_c 15.7547(8)
_cell_measurement_reflns_used 9919
_cell_measurement_temperature 100.15
_cell_measurement_theta_max 29.212
_cell_measurement_theta_min 2.212
_cell_volume 3647.5(3)
_computing_data_reduction 'SAINT v7.68A (Bruker, 2009)'
_computing_molecular_graphics 'Olex2 1.3 (Dolomanov et al., 2009)'
_computing_publication_material 'Olex2 1.3 (Dolomanov et al., 2009)'
_computing_structure_refinement 'ShelXL (Sheldrick, 2008)'
_computing_structure_solution 'ShelXS (Sheldrick, 2008)'
_diffrn_ambient_temperature 100.15
_diffrn_measured_fraction_theta_full 1.000
_diffrn_measured_fraction_theta_max 0.992
_diffrn_measurement_device_type 'Bruker APEX-II CCD'
_diffrn_measurement_method '\f and \w scans'
_diffrn_radiation_monochromator graphite
_diffrn_radiation_type MoK\a
_diffrn_radiation_wavelength 0.71073
_diffrn_reflns_av_R_equivalents 0.0340
_diffrn_reflns_av_unetI/netI 0.0325
_diffrn_reflns_Laue_measured_fraction_full 1.000
_diffrn_reflns_Laue_measured_fraction_max 0.992
_diffrn_reflns_limit_h_max 21
_diffrn_reflns_limit_h_min -21
_diffrn_reflns_limit_k_max 20
_diffrn_reflns_limit_k_min -20
_diffrn_reflns_limit_l_max 21
_diffrn_reflns_limit_l_min -20
_diffrn_reflns_number 38045
_diffrn_reflns_point_group_measured_fraction_full 1.000
_diffrn_reflns_point_group_measured_fraction_max 0.992
_diffrn_reflns_theta_full 25.000
_diffrn_reflns_theta_max 29.349
_diffrn_reflns_theta_min 1.745
_diffrn_standards_number 0
_exptl_absorpt_coefficient_mu 0.359
_exptl_absorpt_correction_T_max 0.7458
_exptl_absorpt_correction_T_min 0.6904
_exptl_absorpt_correction_type multi-scan
_exptl_absorpt_process_details
;
SADABS-2008/1 (Bruker,2008) was used for absorption correction.
wR2(int) was 0.0378 before and 0.0326 after correction.
The Ratio of minimum to maximum transmission is 0.9257.
The \l/2 correction factor is 0.0015.
;
_exptl_crystal_colour 'clear orange'
_exptl_crystal_colour_lustre clear
_exptl_crystal_colour_primary orange
_exptl_crystal_density_diffrn 1.513
_exptl_crystal_description block
_exptl_crystal_F_000 1688
_exptl_crystal_size_max 0.3
_exptl_crystal_size_mid 0.1
_exptl_crystal_size_min 0.1
_refine_diff_density_max 0.606
_refine_diff_density_min -0.303
_refine_diff_density_rms 0.054
_refine_ls_extinction_method none
_refine_ls_goodness_of_fit_ref 1.017
_refine_ls_hydrogen_treatment mixed
_refine_ls_matrix_type full
_refine_ls_number_parameters 509
_refine_ls_number_reflns 9958
_refine_ls_number_restraints 0
_refine_ls_restrained_S_all 1.017
_refine_ls_R_factor_all 0.0540
_refine_ls_R_factor_gt 0.0351
_refine_ls_shift/su_max 0.001
_refine_ls_shift/su_mean 0.000
_refine_ls_structure_factor_coef Fsqd
_refine_ls_weighting_details
;
 w=1/[\s^2^(Fo^2^)+(0.0430P)^2^+1.1423P]
 where P=(Fo^2^+2Fc^2^)/3
;
_refine_ls_weighting_scheme calc
_refine_ls_wR_factor_gt 0.0821
_refine_ls_wR_factor_ref 0.0903
_reflns_Friedel_coverage 0.000
_reflns_number_gt 7604
_reflns_number_total 9958
_reflns_threshold_expression 'I > 2\s(I)'
_cod_data_source_file d5nj03383g2.cif
_cod_data_source_block p21n_3
_cod_depositor_comments 'Adding full bibliography for 7064055--7064062.cif.'
_cod_database_code 7064058
_shelxl_version_number 2013-2
_shelx_space_group_comment
;
The symmetry employed for this shelxl refinement is uniquely defined
by the following loop, which should always be used as a source of
symmetry information in preference to the above space-group names.
They are only intended as comments.
;
_shelx_estimated_absorpt_t_max 0.965
_shelx_estimated_absorpt_t_min 0.900
_olex2_refinement_description
;
1. Others
 Fixed Sof: F12A(0.5) F12B(0.5)
2.a Secondary CH2 refined with riding coordinates:
 C33(H33A,H33B), C32(H32A,H32B)
2.b Aromatic/amide H refined with riding coordinates:
 C19(H19), C20(H20), C21(H21), C28(H28), C27(H27), C13(H13), C14(H14),
 C15(H15), C12(H12), C26(H26), C25(H25), C23(H23), C18(H18), C8(H8), C3(H3),
 C4(H4), C5(H5), C6(H6)
2.c Idealised Me refined as rotating group:
 C31(H31A,H31B,H31C)
;
_olex2_submission_special_instructions 'No special instructions were received'

loop_
_space_group_symop_operation_xyz
'x, y, z'
'-x+1/2, y+1/2, -z+1/2'
'-x, -y, -z'
'x-1/2, -y-1/2, z-1/2'

loop_
_atom_site_label
_atom_site_type_symbol
_atom_site_fract_x
_atom_site_fract_y
_atom_site_fract_z
_atom_site_U_iso_or_equiv
_atom_site_adp_type
_atom_site_occupancy
_atom_site_site_symmetry_order
_atom_site_calc_flag
_atom_site_refinement_flags_posn
_atom_site_refinement_flags_adp
_atom_site_refinement_flags_occupancy
_atom_site_disorder_assembly
_atom_site_disorder_group
K2 K 0.66562(2) 0.53142(2) 0.78715(2) 0.01817(7) Uani 1 1 d . . . . .
K1 K 0.79616(2) 0.28595(2) 0.79267(2) 0.01926(7) Uani 1 1 d . . . . .
F11 F 0.48410(6) 0.47837(7) 0.76242(8) 0.0391(3) Uani 1 1 d . . . . .
F4 F 0.97527(6) 0.32725(6) 0.79097(6) 0.0290(2) Uani 1 1 d . . . . .
F5 F 0.98568(7) 0.23052(8) 0.69266(6) 0.0375(2) Uani 1 1 d . . . . .
F6 F 1.09048(7) 0.32102(8) 0.72818(7) 0.0395(3) Uani 1 1 d . . . . .
F2 F 0.74088(6) -0.07825(7) 0.84417(7) 0.0334(2) Uani 1 1 d . . . . .
F8 F 0.90854(5) 0.44515(6) 0.90305(6) 0.02416(19) Uani 1 1 d . . . . .
F9 F 0.99453(5) 0.40372(6) 1.01253(6) 0.0285(2) Uani 1 1 d . . . . .
F7 F 0.89829(6) 0.31256(6) 0.95508(6) 0.0247(2) Uani 1 1 d . . . . .
F10 F 0.54405(7) 0.40960(8) 0.66457(7) 0.0412(3) Uani 1 1 d . . . . .
F1 F 0.64393(7) 0.00544(7) 0.77871(6) 0.0370(2) Uani 1 1 d . . . . .
F3 F 0.60747(7) -0.09899(7) 0.86087(7) 0.0365(2) Uani 1 1 d . . . . .
O2 O 0.77192(7) 0.67932(7) 0.85312(7) 0.0240(2) Uani 1 1 d . . . . .
O1 O 0.63011(7) 0.61475(8) 0.93397(7) 0.0282(3) Uani 1 1 d . . . . .
N3 N 0.73233(7) 0.39948(8) 0.92403(8) 0.0177(2) Uani 1 1 d . . . . .
C30 C 0.47681(11) 0.40527(13) 0.71172(12) 0.0351(4) Uani 1 1 d . . . . .
C9 C 1.01464(8) 0.14961(9) 0.86818(9) 0.0166(3) Uani 1 1 d . . . . .
N2 N 0.92619(7) 0.14872(8) 0.84064(8) 0.0168(2) Uani 1 1 d . . . . .
N4 N 0.61707(7) 0.34981(8) 0.83152(8) 0.0178(2) Uani 1 1 d . . . . .
C31 C 0.54886(12) 0.61582(14) 0.96790(13) 0.0396(4) Uani 1 1 d . . . . .
H31A H 0.5580 0.6052 1.0296 0.059 Uiso 1 1 calc GR . . . .
H31B H 0.5116 0.5689 0.9406 0.059 Uiso 1 1 calc GR . . . .
H31C H 0.5212 0.6741 0.9568 0.059 Uiso 1 1 calc GR . . . .
N1 N 0.79016(7) 0.10738(8) 0.87062(8) 0.0162(2) Uani 1 1 d . . . . .
C19 C 0.82160(12) 0.49587(12) 1.17011(11) 0.0318(4) Uani 1 1 d . . . . .
H19 H 0.8422 0.5197 1.2245 0.038 Uiso 1 1 calc R . . . .
C20 C 0.73347(12) 0.48945(12) 1.14496(11) 0.0320(4) Uani 1 1 d . . . . .
H20 H 0.6936 0.5080 1.1829 0.038 Uiso 1 1 calc R . . . .
C21 C 0.70298(10) 0.45644(11) 1.06541(10) 0.0259(3) Uani 1 1 d . . . . .
H21 H 0.6423 0.4536 1.0494 0.031 Uiso 1 1 calc R . . . .
C22 C 0.75950(9) 0.42697(10) 1.00757(9) 0.0192(3) Uani 1 1 d . . . . .
C29 C 0.47269(9) 0.32083(11) 0.76150(10) 0.0236(3) Uani 1 1 d . . . . .
C28 C 0.39863(10) 0.26801(12) 0.74819(11) 0.0293(4) Uani 1 1 d . . . . .
H28 H 0.3529 0.2850 0.7063 0.035 Uiso 1 1 calc R . . . .
C27 C 0.39117(10) 0.19129(11) 0.79526(11) 0.0284(4) Uani 1 1 d . . . . .
H27 H 0.3407 0.1554 0.7861 0.034 Uiso 1 1 calc R . . . .
C13 C 1.19664(9) 0.14519(11) 0.90804(11) 0.0252(3) Uani 1 1 d . . . . .
H13 H 1.2578 0.1416 0.9200 0.030 Uiso 1 1 calc R . . . .
C14 C 1.14370(10) 0.09329(11) 0.95291(11) 0.0266(3) Uani 1 1 d . . . . .
H14 H 1.1686 0.0559 0.9978 0.032 Uiso 1 1 calc R . . . .
C15 C 1.05458(9) 0.09533(10) 0.93297(11) 0.0242(3) Uani 1 1 d . . . . .
H15 H 1.0196 0.0586 0.9644 0.029 Uiso 1 1 calc R . . . .
C11 C 1.03059(10) 0.26958(11) 0.76015(10) 0.0246(3) Uani 1 1 d . . . . .
C10 C 1.06989(9) 0.20538(10) 0.82592(9) 0.0199(3) Uani 1 1 d . . . . .
C12 C 1.15947(9) 0.20221(11) 0.84563(10) 0.0245(3) Uani 1 1 d . . . . .
H12 H 1.1952 0.2396 0.8158 0.029 Uiso 1 1 calc R . . . .
C26 C 0.45848(10) 0.16750(11) 0.85605(11) 0.0265(3) Uani 1 1 d . . . . .
H26 H 0.4537 0.1150 0.8891 0.032 Uiso 1 1 calc R . . . .
C25 C 0.53281(9) 0.21924(10) 0.86946(10) 0.0223(3) Uani 1 1 d . . . . .
H25 H 0.5784 0.2012 0.9112 0.027 Uiso 1 1 calc R . . . .
C24 C 0.54196(9) 0.29758(10) 0.82268(9) 0.0178(3) Uani 1 1 d . . . . .
C23 C 0.65542(9) 0.36110(9) 0.91014(10) 0.0180(3) Uani 1 1 d . . . . .
H23 H 0.6273 0.3413 0.9573 0.022 Uiso 1 1 calc R . . . .
C18 C 0.87923(10) 0.46702(11) 1.11483(10) 0.0257(3) Uani 1 1 d . . . . .
H18 H 0.9397 0.4709 1.1315 0.031 Uiso 1 1 calc R . . . .
C17 C 0.84900(9) 0.43246(10) 1.03531(10) 0.0196(3) Uani 1 1 d . . . . .
C16 C 0.91189(9) 0.39955(10) 0.97745(10) 0.0202(3) Uani 1 1 d . . . . .
C8 C 0.87309(9) 0.12435(9) 0.89599(9) 0.0161(3) Uani 1 1 d . . . . .
H8 H 0.8942 0.1188 0.9547 0.019 Uiso 1 1 calc R . . . .
C33 C 0.77341(11) 0.67183(12) 0.94359(10) 0.0287(3) Uani 1 1 d . . . . .
H33A H 0.8127 0.7176 0.9718 0.034 Uiso 1 1 calc R . . . .
H33B H 0.7957 0.6123 0.9623 0.034 Uiso 1 1 calc R . . . .
C32 C 0.68442(12) 0.68425(12) 0.96932(11) 0.0314(4) Uani 1 1 d . . . . .
H32A H 0.6867 0.6834 1.0324 0.038 Uiso 1 1 calc R . . . .
H32B H 0.6609 0.7427 0.9486 0.038 Uiso 1 1 calc R . . . .
C1 C 0.66612(10) -0.03434(10) 0.85409(10) 0.0228(3) Uani 1 1 d . . . . .
C2 C 0.67346(9) 0.02802(9) 0.92842(9) 0.0161(3) Uani 1 1 d . . . . .
C7 C 0.73710(8) 0.09556(9) 0.93540(9) 0.0153(3) Uani 1 1 d . . . . .
C3 C 0.61784(9) 0.01670(10) 0.99108(10) 0.0206(3) Uani 1 1 d . . . . .
H3 H 0.5757 -0.0294 0.9852 0.025 Uiso 1 1 calc R . . . .
C4 C 0.62350(10) 0.07217(11) 1.06186(10) 0.0250(3) Uani 1 1 d . . . . .
H4 H 0.5853 0.0646 1.1044 0.030 Uiso 1 1 calc R . . . .
C5 C 0.68593(10) 0.13901(11) 1.06976(10) 0.0249(3) Uani 1 1 d . . . . .
H5 H 0.6907 0.1770 1.1184 0.030 Uiso 1 1 calc R . . . .
C6 C 0.74121(9) 0.15092(10) 1.00775(10) 0.0198(3) Uani 1 1 d . . . . .
H6 H 0.7829 0.1975 1.0142 0.024 Uiso 1 1 calc R . . . .
C34 C 0.85846(11) 0.67804(13) 0.82974(12) 0.0312(4) Uani 1 1 d . . . . .
H34A H 0.8941(11) 0.7335(12) 0.8620(11) 0.020(4) Uiso 1 1 d . . . . .
H34B H 0.8550(12) 0.6816(13) 0.7654(13) 0.031(5) Uiso 1 1 d . . . . .
H34C H 0.8894(13) 0.6251(14) 0.8528(13) 0.038(5) Uiso 1 1 d . . . . .
F12A F 0.4130(7) 0.4116(9) 0.6476(8) 0.0450(18) Uani 0.5 1 d . . P A 1
F12B F 0.3982(7) 0.4241(10) 0.6668(8) 0.050(2) Uani 0.5 1 d . . P A 2

loop_
_atom_site_aniso_label
_atom_site_aniso_U_11
_atom_site_aniso_U_22
_atom_site_aniso_U_33
_atom_site_aniso_U_23
_atom_site_aniso_U_13
_atom_site_aniso_U_12
K2 0.01885(14) 0.01826(14) 0.01744(15) 0.00070(12) 0.00218(11) -0.00163(11)
K1 0.01879(14) 0.01794(14) 0.02088(16) 0.00223(12) 0.00144(11) 0.00200(11)
F11 0.0262(5) 0.0260(5) 0.0633(8) 0.0118(5) -0.0025(5) 0.0004(4)
F4 0.0298(5) 0.0263(5) 0.0318(5) 0.0090(4) 0.0076(4) 0.0055(4)
F5 0.0441(6) 0.0468(6) 0.0198(5) 0.0029(4) -0.0053(4) -0.0029(5)
F6 0.0328(5) 0.0491(7) 0.0387(6) 0.0198(5) 0.0132(5) -0.0059(5)
F2 0.0360(5) 0.0289(5) 0.0365(6) -0.0143(4) 0.0088(4) 0.0003(4)
F8 0.0216(4) 0.0276(5) 0.0232(5) 0.0033(4) 0.0021(4) -0.0035(4)
F9 0.0162(4) 0.0322(5) 0.0349(5) -0.0029(4) -0.0060(4) -0.0026(4)
F7 0.0214(4) 0.0184(4) 0.0336(5) -0.0039(4) 0.0000(4) -0.0016(3)
F10 0.0440(6) 0.0502(7) 0.0281(6) 0.0137(5) -0.0018(5) -0.0181(5)
F1 0.0501(6) 0.0427(6) 0.0161(5) -0.0007(4) -0.0061(4) -0.0095(5)
F3 0.0424(6) 0.0336(5) 0.0344(6) -0.0121(5) 0.0077(5) -0.0230(5)
O2 0.0252(5) 0.0267(6) 0.0195(6) 0.0005(4) 0.0003(4) -0.0007(4)
O1 0.0286(6) 0.0296(6) 0.0278(6) -0.0011(5) 0.0099(5) -0.0005(5)
N3 0.0148(5) 0.0199(6) 0.0179(6) 0.0007(5) -0.0008(4) 0.0004(4)
C30 0.0231(8) 0.0377(10) 0.0406(11) 0.0142(8) -0.0133(7) -0.0092(7)
C9 0.0149(6) 0.0158(6) 0.0191(7) -0.0011(5) 0.0023(5) -0.0004(5)
N2 0.0135(5) 0.0176(6) 0.0192(6) 0.0016(5) 0.0017(4) 0.0005(4)
N4 0.0139(5) 0.0191(6) 0.0201(6) 0.0008(5) 0.0013(5) -0.0017(4)
C31 0.0354(9) 0.0462(11) 0.0404(11) 0.0089(9) 0.0186(8) 0.0069(8)
N1 0.0149(5) 0.0172(6) 0.0169(6) 0.0006(5) 0.0030(4) -0.0010(4)
C19 0.0418(9) 0.0322(9) 0.0200(8) -0.0045(7) -0.0023(7) -0.0028(7)
C20 0.0372(9) 0.0361(9) 0.0234(9) -0.0034(7) 0.0072(7) 0.0010(7)
C21 0.0233(7) 0.0288(8) 0.0257(8) -0.0020(7) 0.0031(6) -0.0001(6)
C22 0.0215(7) 0.0168(7) 0.0189(7) 0.0022(5) 0.0001(6) -0.0009(5)
C29 0.0192(7) 0.0261(8) 0.0246(8) 0.0031(6) -0.0010(6) -0.0046(6)
C28 0.0188(7) 0.0352(9) 0.0324(9) 0.0011(7) -0.0040(6) -0.0061(6)
C27 0.0203(7) 0.0304(9) 0.0353(10) -0.0040(7) 0.0062(7) -0.0094(6)
C13 0.0142(6) 0.0277(8) 0.0328(9) -0.0045(7) -0.0011(6) 0.0007(6)
C14 0.0217(7) 0.0228(8) 0.0331(9) 0.0052(7) -0.0064(6) 0.0016(6)
C15 0.0195(7) 0.0211(7) 0.0312(9) 0.0085(6) -0.0002(6) -0.0028(6)
C11 0.0240(7) 0.0292(8) 0.0218(8) 0.0040(6) 0.0083(6) -0.0022(6)
C10 0.0179(6) 0.0239(7) 0.0183(7) 0.0005(6) 0.0041(5) -0.0003(5)
C12 0.0175(7) 0.0297(8) 0.0271(8) -0.0007(7) 0.0062(6) -0.0033(6)
C26 0.0255(7) 0.0216(8) 0.0339(9) 0.0019(7) 0.0096(7) -0.0057(6)
C25 0.0187(7) 0.0220(7) 0.0264(8) 0.0023(6) 0.0034(6) -0.0003(6)
C24 0.0138(6) 0.0204(7) 0.0195(7) -0.0018(5) 0.0038(5) 0.0000(5)
C23 0.0156(6) 0.0175(7) 0.0211(7) 0.0024(6) 0.0034(5) 0.0024(5)
C18 0.0268(8) 0.0253(8) 0.0236(8) 0.0005(6) -0.0037(6) -0.0045(6)
C17 0.0221(7) 0.0163(7) 0.0197(7) 0.0024(6) -0.0004(6) -0.0024(5)
C16 0.0155(6) 0.0192(7) 0.0243(8) 0.0001(6) -0.0048(5) -0.0028(5)
C8 0.0176(6) 0.0137(6) 0.0165(7) 0.0006(5) 0.0001(5) 0.0003(5)
C33 0.0374(9) 0.0280(8) 0.0196(8) -0.0014(6) -0.0012(7) -0.0067(7)
C32 0.0459(10) 0.0260(8) 0.0231(8) -0.0048(7) 0.0072(7) -0.0017(7)
C1 0.0262(7) 0.0227(7) 0.0193(7) -0.0016(6) 0.0024(6) -0.0072(6)
C2 0.0162(6) 0.0164(6) 0.0153(7) 0.0006(5) -0.0006(5) -0.0005(5)
C7 0.0142(6) 0.0155(6) 0.0160(7) 0.0016(5) 0.0002(5) 0.0010(5)
C3 0.0176(6) 0.0227(7) 0.0215(7) 0.0019(6) 0.0017(6) -0.0052(5)
C4 0.0226(7) 0.0347(9) 0.0188(8) -0.0025(6) 0.0069(6) -0.0060(6)
C5 0.0234(7) 0.0314(8) 0.0207(8) -0.0089(6) 0.0055(6) -0.0041(6)
C6 0.0180(6) 0.0205(7) 0.0210(7) -0.0033(6) 0.0027(6) -0.0038(5)
C34 0.0243(8) 0.0376(10) 0.0315(10) 0.0016(8) 0.0022(7) -0.0002(7)
F12A 0.030(4) 0.049(3) 0.050(4) 0.023(3) -0.022(2) -0.015(3)
F12B 0.023(3) 0.064(4) 0.059(5) 0.035(4) -0.018(2) -0.008(2)

loop_
_atom_type_symbol
_atom_type_description
_atom_type_scat_dispersion_real
_atom_type_scat_dispersion_imag
_atom_type_scat_source
C C 0.0033 0.0016 'International Tables Vol C Tables 4.2.6.8 and 6.1.1.4'
H H 0.0000 0.0000 'International Tables Vol C Tables 4.2.6.8 and 6.1.1.4'
N N 0.0061 0.0033 'International Tables Vol C Tables 4.2.6.8 and 6.1.1.4'
O O 0.0106 0.0060 'International Tables Vol C Tables 4.2.6.8 and 6.1.1.4'
F F 0.0171 0.0103 'International Tables Vol C Tables 4.2.6.8 and 6.1.1.4'
K K 0.2009 0.2494 'International Tables Vol C Tables 4.2.6.8 and 6.1.1.4'

loop_
_geom_angle_atom_site_label_1
_geom_angle_atom_site_label_2
_geom_angle_atom_site_label_3
_geom_angle
_geom_angle_site_symmetry_1
_geom_angle_site_symmetry_3
_geom_angle_publ_flag
F11 K2 K1 112.68(2) . 2_656 ?
F11 K2 F2 106.45(3) . 2_656 ?
F11 K2 F10 41.46(3) . . ?
F11 K2 F1 145.38(3) . 2_656 ?
F11 K2 N3 99.64(3) . . ?
F11 K2 N2 71.36(3) . 2_656 ?
F11 K2 N4 60.49(3) . . ?
F11 K2 C8 85.18(3) . 2_656 ?
F2 K2 K1 101.113(19) 2_656 2_656 ?
F2 K2 F10 65.11(3) 2_656 . ?
F2 K2 F1 38.95(3) 2_656 2_656 ?
F2 K2 C8 71.72(3) 2_656 2_656 ?
F10 K2 K1 116.93(2) . 2_656 ?
F10 K2 F1 103.94(3) . 2_656 ?
F10 K2 C8 69.98(3) . 2_656 ?
F1 K2 K1 81.09(2) 2_656 2_656 ?
O2 K2 K1 45.30(2) . 2_656 ?
O2 K2 F11 139.80(3) . . ?
O2 K2 F2 110.59(3) . 2_656 ?
O2 K2 F10 161.89(3) . . ?
O2 K2 F1 72.72(3) . 2_656 ?
O2 K2 N3 96.18(3) . . ?
O2 K2 N2 90.16(3) . 2_656 ?
O2 K2 N4 141.19(3) . . ?
O2 K2 C8 91.92(3) . 2_656 ?
O1 K2 K1 83.36(3) . 2_656 ?
O1 K2 F11 87.35(4) . . ?
O1 K2 F2 162.08(3) . 2_656 ?
O1 K2 F10 128.42(3) . . ?
O1 K2 F1 126.69(3) . 2_656 ?
O1 K2 O2 60.49(3) . . ?
O1 K2 N3 77.34(3) . . ?
O1 K2 N2 100.30(4) . 2_656 ?
O1 K2 N4 98.06(4) . . ?
O1 K2 N1 129.62(4) . 2_656 ?
O1 K2 C8 121.87(4) . 2_656 ?
N3 K2 K1 141.35(3) . 2_656 ?
N3 K2 F2 88.89(3) . 2_656 ?
N3 K2 F10 101.22(3) . . ?
N3 K2 F1 84.11(3) . 2_656 ?
N3 K2 C8 160.57(3) . 2_656 ?
N2 K2 K1 45.76(2) 2_656 2_656 ?
N2 K2 F2 95.03(3) 2_656 2_656 ?
N2 K2 F10 73.18(3) 2_656 . ?
N2 K2 F1 104.09(3) 2_656 2_656 ?
N2 K2 N3 170.88(3) 2_656 . ?
N2 K2 N4 127.14(3) 2_656 . ?
N2 K2 C8 24.32(3) 2_656 2_656 ?
N4 K2 K1 172.82(3) . 2_656 ?
N4 K2 F2 79.69(3) . 2_656 ?
N4 K2 F10 56.79(3) . . ?
N4 K2 F1 103.41(3) . 2_656 ?
N4 K2 N3 45.53(3) . . ?
N4 K2 C8 126.28(4) . 2_656 ?
N1 K2 K1 46.29(2) 2_656 2_656 ?
N1 K2 F11 108.20(3) 2_656 . ?
N1 K2 F2 57.58(3) 2_656 2_656 ?
N1 K2 F10 83.35(3) 2_656 . ?
N1 K2 F1 57.47(3) 2_656 2_656 ?
N1 K2 O2 79.96(3) 2_656 . ?
N1 K2 N3 140.96(3) 2_656 . ?
N1 K2 N2 46.72(3) 2_656 2_656 ?
N1 K2 N4 131.64(4) 2_656 . ?
N1 K2 C8 24.59(3) 2_656 2_656 ?
C8 K2 K1 48.29(2) 2_656 2_656 ?
C8 K2 F1 81.47(3) 2_656 2_656 ?
F4 K1 K2 91.36(2) . 2_646 ?
F4 K1 F2 87.45(3) . 2_656 ?
F4 K1 F8 52.71(3) . . ?
F4 K1 F7 62.43(3) . . ?
F4 K1 O2 112.48(3) . 2_646 ?
F4 K1 N3 106.73(3) . . ?
F4 K1 N2 60.49(3) . . ?
F4 K1 N4 147.31(3) . . ?
F4 K1 N1 106.05(3) . . ?
F4 K1 C34 137.90(4) . 2_646 ?
F2 K1 K2 116.05(2) 2_656 2_646 ?
F2 K1 F8 86.37(3) 2_656 . ?
F2 K1 N4 79.90(3) 2_656 . ?
F2 K1 C34 80.97(4) 2_656 2_646 ?
F8 K1 K2 138.103(18) . 2_646 ?
F7 K1 K2 108.53(2) . 2_646 ?
F7 K1 F2 126.27(3) . 2_656 ?
F7 K1 F8 39.90(2) . . ?
F7 K1 O2 153.52(3) . 2_646 ?
F7 K1 N3 59.39(3) . . ?
F7 K1 N2 64.61(3) . . ?
F7 K1 N4 101.67(3) . . ?
F7 K1 N1 78.22(3) . . ?
F7 K1 C34 150.66(4) . 2_646 ?
O2 K1 K2 45.07(2) 2_646 2_646 ?
O2 K1 F2 77.19(3) 2_646 2_656 ?
O2 K1 F8 158.80(3) 2_646 . ?
O2 K1 N3 139.05(3) 2_646 . ?
O2 K1 N2 89.91(3) 2_646 . ?
O2 K1 N4 94.03(3) 2_646 . ?
O2 K1 N1 78.72(3) 2_646 . ?
O2 K1 C34 25.45(4) 2_646 2_646 ?
N3 K1 K2 146.22(3) . 2_646 ?
N3 K1 F2 93.52(3) . 2_656 ?
N3 K1 F8 54.27(3) . . ?
N3 K1 N4 45.05(3) . . ?
N3 K1 N1 101.72(3) . . ?
N3 K1 C34 114.24(4) . 2_646 ?
N2 K1 K2 45.74(2) . 2_646 ?
N2 K1 F2 137.83(3) . 2_656 ?
N2 K1 F8 93.49(3) . . ?
N2 K1 N3 120.24(4) . . ?
N2 K1 N4 141.66(3) . . ?
N2 K1 N1 46.18(3) . . ?
N2 K1 C34 104.04(4) . 2_646 ?
N4 K1 K2 121.28(2) . 2_646 ?
N4 K1 F8 96.19(3) . . ?
N4 K1 C34 69.76(4) . 2_646 ?
N1 K1 K2 45.01(2) . 2_646 ?
N1 K1 F2 155.49(3) . 2_656 ?
N1 K1 F8 118.11(3) . . ?
N1 K1 N4 97.36(3) . . ?
N1 K1 C34 75.32(4) . 2_646 ?
C34 K1 K2 59.22(3) 2_646 2_646 ?
C34 K1 F8 162.47(4) 2_646 . ?
C30 F11 K2 108.40(9) . . ?
C11 F4 K1 121.81(9) . . ?
K1 F2 K2 86.93(3) 2_646 2_646 ?
C1 F2 K2 106.78(8) . 2_646 ?
C1 F2 K1 108.37(8) . 2_646 ?
C16 F8 K1 93.34(7) . . ?
C16 F7 K1 114.61(8) . . ?
C30 F10 K2 98.05(10) . . ?
C1 F1 K2 100.44(8) . 2_646 ?
K2 O2 K1 89.64(3) . 2_656 ?
C33 O2 K2 104.13(9) . . ?
C33 O2 K1 142.97(10) . 2_656 ?
C33 O2 C34 110.12(12) . . ?
C34 O2 K2 114.41(10) . . ?
C34 O2 K1 94.25(9) . 2_656 ?
C31 O1 K2 126.32(11) . . ?
C32 O1 K2 120.01(9) . . ?
C32 O1 C31 111.05(14) . . ?
K1 N3 K2 89.54(3) . . ?
C22 N3 K2 121.51(9) . . ?
C22 N3 K1 138.02(9) . . ?
C23 N3 K2 86.22(8) . . ?
C23 N3 K1 90.12(9) . . ?
C23 N3 C22 117.15(12) . . ?
F11 C30 C29 112.41(15) . . ?
F11 C30 F12B 98.6(6) . . ?
F10 C30 F11 105.48(13) . . ?
F10 C30 C29 114.26(15) . . ?
F10 C30 F12B 114.0(5) . . ?
F12A C30 F11 113.2(5) . . ?
F12A C30 F10 97.8(4) . . ?
F12A C30 C29 112.7(6) . . ?
F12B C30 C29 110.9(6) . . ?
N2 C9 C10 119.21(13) . . ?
C15 C9 N2 124.39(13) . . ?
C15 C9 C10 116.32(13) . . ?
K2 N2 K1 88.50(3) 2_646 . ?
C9 N2 K2 127.52(9) . 2_646 ?
C9 N2 K1 134.68(9) . . ?
C8 N2 K2 89.73(8) . 2_646 ?
C8 N2 K1 84.23(8) . . ?
C8 N2 C9 117.75(12) . . ?
K2 N4 K1 88.75(3) . . ?
C24 N4 K2 136.87(9) . . ?
C24 N4 K1 124.85(9) . . ?
C23 N4 K2 90.20(8) . . ?
C23 N4 K1 84.39(8) . . ?
C23 N4 C24 116.63(12) . . ?
K2 N1 K1 88.71(3) 2_646 . ?
C8 N1 K2 91.04(8) . 2_646 ?
C8 N1 K1 82.96(8) . . ?
C8 N1 C7 115.92(12) . . ?
C7 N1 K2 142.96(9) . 2_646 ?
C7 N1 K1 117.97(8) . . ?
C18 C19 C20 119.10(16) . . ?
C21 C20 C19 120.83(16) . . ?
C20 C21 C22 121.63(15) . . ?
N3 C22 C21 123.86(13) . . ?
N3 C22 C17 119.46(13) . . ?
C21 C22 C17 116.51(14) . . ?
C28 C29 C30 119.01(14) . . ?
C28 C29 C24 121.28(15) . . ?
C24 C29 C30 119.67(13) . . ?
C27 C28 C29 120.64(15) . . ?
C28 C27 C26 118.94(14) . . ?
C12 C13 C14 119.10(14) . . ?
C13 C14 C15 120.58(15) . . ?
C14 C15 C9 122.06(14) . . ?
F4 C11 F6 105.28(13) . . ?
F4 C11 C10 113.03(12) . . ?
F5 C11 F4 105.59(13) . . ?
F5 C11 F6 105.88(12) . . ?
F5 C11 C10 113.97(14) . . ?
F6 C11 C10 112.37(13) . . ?
C9 C10 C11 118.87(13) . . ?
C12 C10 C9 121.24(14) . . ?
C12 C10 C11 119.88(13) . . ?
C13 C12 C10 120.59(14) . . ?
C27 C26 C25 120.94(15) . . ?
C26 C25 C24 121.27(15) . . ?
N4 C24 C29 119.77(13) . . ?
N4 C24 C25 123.24(13) . . ?
C25 C24 C29 116.92(13) . . ?
N3 C23 N4 120.98(13) . . ?
C19 C18 C17 120.35(15) . . ?
C22 C17 C16 118.77(13) . . ?
C18 C17 C22 121.56(14) . . ?
C18 C17 C16 119.67(13) . . ?
F8 C16 F7 105.63(12) . . ?
F8 C16 C17 113.44(12) . . ?
F9 C16 F8 106.02(11) . . ?
F9 C16 F7 105.38(11) . . ?
F9 C16 C17 113.29(12) . . ?
F7 C16 C17 112.39(12) . . ?
N2 C8 K2 65.96(8) . 2_646 ?
N2 C8 N1 120.78(13) . . ?
N1 C8 K2 64.38(8) . 2_646 ?
O2 C33 C32 110.37(14) . . ?
O1 C32 C33 109.35(13) . . ?
F2 C1 C2 113.66(12) . . ?
F1 C1 F2 104.63(12) . . ?
F1 C1 F3 106.33(12) . . ?
F1 C1 C2 114.02(13) . . ?
F3 C1 F2 104.92(13) . . ?
F3 C1 C2 112.47(12) . . ?
C7 C2 C1 120.11(12) . . ?
C3 C2 C1 118.72(13) . . ?
C3 C2 C7 121.15(13) . . ?
N1 C7 C2 120.09(12) . . ?
N1 C7 C6 122.82(12) . . ?
C6 C7 C2 117.04(12) . . ?
C4 C3 C2 120.56(13) . . ?
C3 C4 C5 119.01(14) . . ?
C6 C5 C4 120.83(14) . . ?
C5 C6 C7 121.41(13) . . ?
O2 C34 K1 60.29(8) . 2_656 ?

loop_
_geom_bond_atom_site_label_1
_geom_bond_atom_site_label_2
_geom_bond_distance
_geom_bond_site_symmetry_2
_geom_bond_publ_flag
K2 K1 4.0791(5) 2_656 ?
K2 F11 2.9168(10) . ?
K2 F2 3.1245(11) 2_656 ?
K2 F10 3.1337(11) . ?
K2 F1 3.2688(11) 2_656 ?
K2 O2 2.8877(11) . ?
K2 O1 2.7384(12) . ?
K2 N3 3.0223(12) . ?
K2 N2 2.9222(12) 2_656 ?
K2 N4 2.9286(12) . ?
K2 N1 2.8855(12) 2_656 ?
K2 C8 3.1997(15) 2_656 ?
K1 K2 4.0791(5) 2_646 ?
K1 F4 2.8565(10) . ?
K1 F2 2.9734(10) 2_656 ?
K1 F8 3.3299(10) . ?
K1 F7 2.8851(10) . ?
K1 O2 2.8994(11) 2_646 ?
K1 N3 2.9356(13) . ?
K1 N2 2.9234(12) . ?
K1 N4 3.0702(12) . ?
K1 N1 2.9491(12) . ?
K1 C34 3.3290(19) 2_646 ?
F11 C30 1.353(2) . ?
F4 C11 1.3473(18) . ?
F5 C11 1.3399(19) . ?
F6 C11 1.3490(17) . ?
F2 K2 3.1246(11) 2_646 ?
F2 K1 2.9734(10) 2_646 ?
F2 C1 1.3599(18) . ?
F8 C16 1.3526(17) . ?
F9 C16 1.3428(16) . ?
F7 C16 1.3602(17) . ?
F10 C30 1.350(2) . ?
F1 K2 3.2688(11) 2_646 ?
F1 C1 1.3391(18) . ?
F3 C1 1.3427(17) . ?
O2 K1 2.8994(11) 2_656 ?
O2 C33 1.4273(19) . ?
O2 C34 1.435(2) . ?
O1 C31 1.426(2) . ?
O1 C32 1.415(2) . ?
N3 C22 1.3987(19) . ?
N3 C23 1.3232(18) . ?
C30 C29 1.493(2) . ?
C30 F12A 1.338(13) . ?
C30 F12B 1.372(13) . ?
C9 N2 1.3956(17) . ?
C9 C15 1.396(2) . ?
C9 C10 1.4167(19) . ?
N2 K2 2.9222(12) 2_646 ?
N2 C8 1.3176(17) . ?
N4 C24 1.4000(17) . ?
N4 C23 1.3244(19) . ?
N1 K2 2.8855(12) 2_646 ?
N1 C8 1.3316(17) . ?
N1 C7 1.3935(17) . ?
C19 C20 1.387(2) . ?
C19 C18 1.387(2) . ?
C20 C21 1.381(2) . ?
C21 C22 1.406(2) . ?
C22 C17 1.414(2) . ?
C29 C28 1.394(2) . ?
C29 C24 1.407(2) . ?
C28 C27 1.379(2) . ?
C27 C26 1.385(2) . ?
C13 C14 1.383(2) . ?
C13 C12 1.380(2) . ?
C14 C15 1.387(2) . ?
C11 C10 1.494(2) . ?
C10 C12 1.394(2) . ?
C26 C25 1.388(2) . ?
C25 C24 1.401(2) . ?
C18 C17 1.388(2) . ?
C17 C16 1.493(2) . ?
C8 K2 3.1997(15) 2_646 ?
C33 C32 1.496(2) . ?
C1 C2 1.492(2) . ?
C2 C7 1.4111(19) . ?
C2 C3 1.3935(19) . ?
C7 C6 1.405(2) . ?
C3 C4 1.386(2) . ?
C4 C5 1.391(2) . ?
C5 C6 1.383(2) . ?
C34 K1 3.3289(19) 2_656 ?
